data_7228075
loop_
_publ_author_name
'Cong, Bowen'
'Su, Zhanhua'
'Zhao, Zhifeng'
'yu, baoyi'
'Zhao, Wenqi'
'Xia, Lin'
'ma, xiujuan'
'Zhou, Baibin'

_publ_section_title
;
 Assembly of Six [HxAs2Mo6O26](6-x)- Clusters-Based Hybrid Materials from
 1D Chain to 3D Framework with Multiple Cu-N Complexes
;
_journal_name_full CrystEngComm
_journal_paper_doi 10.1039/C7CE00319F
_journal_year 2017
_chemical_formula_moiety 'C30 H30 As2 Cl Cu3 Mo6 N20 O26, H2 O'
_chemical_formula_sum 'C30 H32 As2 Cl Cu3 Mo6 N20 O27'
_chemical_formula_weight 2056.30
_chemical_name_systematic
;
 ? 
;
_space_group_crystal_system triclinic
_space_group_IT_number 2
_space_group_name_Hall '-P 1'
_space_group_name_H-M_alt 'P -1'
_symmetry_space_group_name_Hall '-P 1'
_symmetry_space_group_name_H-M 'P -1'
_atom_sites_solution_hydrogens mixed
_atom_sites_solution_primary dual
_audit_creation_date 2017-03-12
_audit_creation_method
;
Olex2 1.2-beta
(compiled 2017.03.02 svn.r3394 for OlexSys, GUI svn.r5324)
;
_audit_update_record
;
2017-03-16 deposited with the CCDC.
2017-04-13 downloaded from the CCDC.
;
_cell_angle_alpha 109.0810(10)
_cell_angle_beta 103.5610(10)
_cell_angle_gamma 109.2280(10)
_cell_formula_units_Z 1
_cell_length_a 11.0544(9)
_cell_length_b 11.9897(10)
_cell_length_c 12.6353(10)
_cell_measurement_reflns_used 6865
_cell_measurement_temperature 296(2)
_cell_measurement_theta_max 28.32
_cell_measurement_theta_min 2.81
_cell_volume 1380.2(2)
_computing_cell_refinement 'SAINT V8.18C (?, 2016)'
_computing_data_collection 'Bruker SMART'
_computing_data_reduction 'SAINT V8.18C (?, 2016)'
_computing_molecular_graphics 'Olex2 (Dolomanov et al., 2009)'
_computing_publication_material 'Olex2 (Dolomanov et al., 2009)'
_computing_structure_refinement 'ShelXL (Sheldrick, 2015)'
_computing_structure_solution 'ShelXT (Sheldrick, 2015)'
_diffrn_ambient_temperature 296.15
_diffrn_measured_fraction_theta_full 0.983
_diffrn_measured_fraction_theta_max 0.952
_diffrn_measurement_device_type 'CCD area detector'
_diffrn_measurement_method 'phi and omega scans'
_diffrn_radiation_monochromator graphite
_diffrn_radiation_type MoK\a
_diffrn_radiation_wavelength 0.71073
_diffrn_reflns_av_R_equivalents 0.0163
_diffrn_reflns_av_unetI/netI 0.0284
_diffrn_reflns_Laue_measured_fraction_full 0.983
_diffrn_reflns_Laue_measured_fraction_max 0.952
_diffrn_reflns_limit_h_max 14
_diffrn_reflns_limit_h_min -14
_diffrn_reflns_limit_k_max 11
_diffrn_reflns_limit_k_min -16
_diffrn_reflns_limit_l_max 16
_diffrn_reflns_limit_l_min -16
_diffrn_reflns_number 11092
_diffrn_reflns_point_group_measured_fraction_full 0.983
_diffrn_reflns_point_group_measured_fraction_max 0.952
_diffrn_reflns_theta_full 25.242
_diffrn_reflns_theta_max 28.337
_diffrn_reflns_theta_min 2.808
_exptl_absorpt_coefficient_mu 3.789
_exptl_absorpt_correction_T_max 0.7457
_exptl_absorpt_correction_T_min 0.4970
_exptl_absorpt_correction_type multi-scan
_exptl_absorpt_process_details
'SADABS-2014/5 (Bruker,2014/5) was used for absorption correction. wR2(int) was 0.1000 before and 0.0284 after correction. The Ratio of minimum to maximum transmission is 0.6665. The \l/2 correction factor is 0.00150.'
_exptl_crystal_density_diffrn 2.474
_exptl_crystal_density_method 'not measured'
_exptl_crystal_description block
_exptl_crystal_F_000 990
_exptl_crystal_size_max 0.28
_exptl_crystal_size_mid 0.26
_exptl_crystal_size_min 0.26
_refine_diff_density_max 0.973
_refine_diff_density_min -0.974
_refine_diff_density_rms 0.099
_refine_ls_extinction_method none
_refine_ls_goodness_of_fit_ref 1.073
_refine_ls_hydrogen_treatment constr
_refine_ls_matrix_type full
_refine_ls_number_parameters 476
_refine_ls_number_reflns 6553
_refine_ls_number_restraints 126
_refine_ls_restrained_S_all 1.072
_refine_ls_R_factor_all 0.0349
_refine_ls_R_factor_gt 0.0280
_refine_ls_shift/su_max 0.001
_refine_ls_shift/su_mean 0.000
_refine_ls_structure_factor_coef Fsqd
_refine_ls_weighting_details 'w=1/[\s^2^(Fo^2^)+(0.0212P)^2^+2.7240P] where P=(Fo^2^+2Fc^2^)/3'
_refine_ls_weighting_scheme calc
_refine_ls_wR_factor_gt 0.0635
_refine_ls_wR_factor_ref 0.0664
_reflns_Friedel_coverage 0.000
_reflns_number_gt 5770
_reflns_number_total 6553
_reflns_threshold_expression 'I > 2\s(I)'
_cod_data_source_file c7ce00319f2.cif
_cod_data_source_block zw1404_0m
_cod_database_code 7228075
_shelx_shelxl_version_number 2014/7
_shelx_space_group_comment
;
The symmetry employed for this shelxl refinement is uniquely defined
by the following loop, which should always be used as a source of
symmetry information in preference to the above space-group names.
They are only intended as comments.
;
_olex2_refinement_description
;
1. Fixed Uiso
 At 1.2 times of:
  All C(H) groups, All N(H) groups
 At 1.5 times of:
  All O(H,H) groups
2. Restrained distances
 O5-As1A \\sim As1-O5A
 with sigma of 0.02
3. Rigid bond restraints
 Cl1, Cl1, N12, N12, N12, N9, N9, N9, N9, C16, C16, C16, C16, C17, C17, C17,
 C18, C18, C18, Cu2, Cu2, Cu2, Cu2, N11, N11, N11, C15, C15, C15, N10, N10, N10,
  N10, C14, C14, C14, C13, C13, C13, C13
 with sigma for 1-2 distances of 0.01 and sigma for 1-3 distances of 0.01
4. Uiso/Uaniso restraints and constraints
Cl1 \\sim Cl1 \\sim N12 \\sim N12 \\sim N12 \\sim N9 \\sim N9 \\sim N9 \\sim N9
\\sim C16 \\sim C16 \\sim C16 \\sim C16 \\sim C17 \\sim C17 \\sim C17 \\sim C18
\\sim C18 \\sim C18 \\sim Cu2 \\sim Cu2 \\sim Cu2 \\sim Cu2 \\sim N11 \\sim N11
\\sim N11 \\sim C15 \\sim C15 \\sim C15 \\sim N10 \\sim N10 \\sim N10 \\sim N10
\\sim C14 \\sim C14 \\sim C14 \\sim C14 \\sim C13 \\sim C13 \\sim C13 \\sim C13
\\sim C13: within 2A with sigma of 0.01 and sigma for terminal atoms of 0.02
As1A \\sim O5: within 2A with sigma of 0.01 and sigma for terminal atoms of 0.01
Uanis(As1A) = Uanis(As1)
5. Others
 Sof(As1A)=Sof(O5)=1-FVAR(1)
 Sof(As1)=Sof(O5A)=FVAR(1)
 Fixed Sof: Cu2(0.5) Cl1(0.5) N9(0.5) N10(0.5) N11(0.5) H11(0.5) N12(0.5)
 H12(0.5) C13(0.5) C14(0.5) H14(0.5) C15(0.5) H15(0.5) C16(0.5) C17(0.5)
 H17(0.5) C18(0.5) H18(0.5) O14(0.5) H14A(0.5) H14B(0.5)
6.a Free rotating group:
 O14(H14A,H14B)
6.b Aromatic/amide H refined with riding coordinates:
 N5(H5), N6(H6), N7(H7), N8(H8), N11(H11), N12(H12), C2(H2), C3(H3), C5(H5A),
 C6(H6A), C8(H8A), C9(H9), C11(H11A), C12(H12A), C14(H14), C15(H15), C17(H17),
 C18(H18)
;
_olex2_submission_special_instructions 'No special instructions were received'

loop_
_space_group_symop_operation_xyz
'x, y, z'
'-x, -y, -z'

loop_
_atom_site_label
_atom_site_type_symbol
_atom_site_fract_x
_atom_site_fract_y
_atom_site_fract_z
_atom_site_U_iso_or_equiv
_atom_site_adp_type
_atom_site_occupancy
_atom_site_site_symmetry_order
_atom_site_calc_flag
_atom_site_refinement_flags_posn
_atom_site_refinement_flags_adp
_atom_site_refinement_flags_occupancy
_atom_site_disorder_assembly
_atom_site_disorder_group
Mo1 Mo 0.24361(3) 0.36356(3) 0.07468(3) 0.03025(8) Uani 1 1 d . . . . .
Mo2 Mo 0.40308(3) 0.68204(3) 0.18602(2) 0.02836(8) Uani 1 1 d . . . . .
Mo3 Mo 0.65968(3) 0.81543(3) 0.11154(2) 0.02539(7) Uani 1 1 d . . . . .
As1 As 0.61420(3) 0.50357(3) 0.12060(3) 0.01668(8) Uani 0.9484(7) 1 d D . P A 1
As1A As 0.5645(6) 0.5083(6) 0.2127(5) 0.01668(8) Uani 0.0516(7) 1 d D U P A 2
Cu1 Cu 0.83300(4) 1.14714(4) 0.37193(3) 0.02421(9) Uani 1 1 d . . . . .
Cu2 Cu 0.89324(8) 0.50825(8) 0.30244(7) 0.02334(16) Uani 0.5 1 d . U P A -1
Cl1 Cl 0.9586(4) 0.5332(4) 0.1760(3) 0.0806(8) Uani 0.5 1 d . U P A -1
O1 O 0.0916(3) 0.3753(4) 0.0457(3) 0.0557(8) Uani 1 1 d . . . . .
O2 O 0.2295(3) 0.2626(3) 0.1439(3) 0.0532(8) Uani 1 1 d . . . . .
O3 O 0.4563(2) 0.3712(2) 0.06827(19) 0.0249(5) Uani 1 1 d . . . . .
O4 O 0.3637(2) 0.5278(3) 0.2111(2) 0.0298(5) Uani 1 1 d . . . . .
O5 O 0.548(4) 0.507(4) 0.347(2) 0.028(7) Uani 0.0516(7) 1 d D U P A 2
O5A O 0.6792(2) 0.4901(2) 0.00871(19) 0.0216(5) Uani 0.9484(7) 1 d D . P A 1
O6 O 0.7239(3) 0.5075(3) 0.2367(2) 0.0364(6) Uani 1 1 d . . . . .
O7 O 0.5963(2) 0.6473(2) 0.16794(19) 0.0237(5) Uani 1 1 d . . . . .
O8 O 0.6691(3) 0.9097(2) 0.0350(2) 0.0412(7) Uani 1 1 d . . . . .
O9 O 0.4762(3) 0.7809(2) 0.1027(2) 0.0305(5) Uani 1 1 d . . . . .
O10 O 0.7543(3) 0.9253(2) 0.2627(2) 0.0340(6) Uani 1 1 d . . . . .
O11 O 0.2456(3) 0.6824(3) 0.1512(3) 0.0513(8) Uani 1 1 d . . . . .
O12 O 0.4974(3) 0.7966(3) 0.3334(2) 0.0468(7) Uani 1 1 d . . . . .
O13 O 0.2035(2) 0.2412(2) -0.0881(2) 0.0288(5) Uani 1 1 d . . . . .
N1 N 0.8260(3) 1.1888(3) 0.2303(2) 0.0259(6) Uani 1 1 d . . . . .
N2 N 1.0332(3) 1.1793(3) 0.4263(2) 0.0275(6) Uani 1 1 d . . . . .
N3 N 0.8541(3) 1.1466(3) 0.5329(2) 0.0297(6) Uani 1 1 d . . . . .
N4 N 0.6395(3) 1.1337(3) 0.3262(3) 0.0331(7) Uani 1 1 d . . . . .
N5 N 1.2073(3) 1.1946(4) 0.5660(3) 0.0390(8) Uani 1 1 d . . . . .
H5 H 1.2549 1.1964 0.6315 0.047 Uiso 1 1 calc R . . . .
N6 N 0.9911(3) 1.1609(3) 0.6997(3) 0.0358(7) Uani 1 1 d . . . . .
H6 H 1.0626 1.1681 0.7518 0.043 Uiso 1 1 calc R . . . .
N7 N 0.4721(4) 1.1373(4) 0.1961(3) 0.0500(10) Uani 1 1 d . . . . .
H7 H 0.4278 1.1451 0.1353 0.060 Uiso 1 1 calc R . . . .
N8 N 0.6973(3) 1.1963(3) 0.0743(2) 0.0289(6) Uani 1 1 d . . . . .
H8 H 0.6276 1.1949 0.0252 0.035 Uiso 1 1 calc R . . . .
N9 N 0.8453(11) 0.4811(13) 0.4367(12) 0.028(2) Uani 0.5 1 d . U P A -1
N10 N 1.0679(14) 0.523(2) 0.3970(17) 0.031(2) Uani 0.5 1 d . U P A -1
N11 N 1.1935(10) 0.5161(13) 0.5629(12) 0.033(2) Uani 0.5 1 d . U P A -1
H11 H 1.2158 0.5103 0.6302 0.039 Uiso 0.5 1 calc R . P A -1
N12 N 0.9017(13) 0.471(2) 0.6052(16) 0.031(2) Uani 0.5 1 d . U P A -1
H12 H 0.9491 0.4716 0.6704 0.037 Uiso 0.5 1 calc R . P A -1
C1 C 0.7034(3) 1.1803(3) 0.1745(3) 0.0263(7) Uani 1 1 d . . . . .
C2 C 0.8220(4) 1.2156(4) 0.0637(3) 0.0370(8) Uani 1 1 d . . . . .
H2 H 0.8476 1.2292 0.0023 0.044 Uiso 1 1 calc R . . . .
C3 C 0.9009(4) 1.2108(4) 0.1604(3) 0.0358(8) Uani 1 1 d . . . . .
H3 H 0.9914 1.2208 0.1768 0.043 Uiso 1 1 calc R . . . .
C4 C 0.6028(3) 1.1521(4) 0.2286(3) 0.0313(8) Uani 1 1 d . . . . .
C5 C 0.5258(4) 1.1058(5) 0.3580(4) 0.0482(11) Uani 1 1 d . . . . .
H5A H 0.5211 1.0885 0.4239 0.058 Uiso 1 1 calc R . . . .
C6 C 0.4224(5) 1.1077(6) 0.2777(4) 0.0603(14) Uani 1 1 d . . . . .
H6A H 0.3343 1.0919 0.2780 0.072 Uiso 1 1 calc R . . . .
C7 C 0.9796(3) 1.1618(3) 0.5919(3) 0.0266(7) Uani 1 1 d . . . . .
C8 C 0.8681(4) 1.1463(4) 0.7110(3) 0.0416(9) Uani 1 1 d . . . . .
H8A H 0.8461 1.1435 0.7771 0.050 Uiso 1 1 calc R . . . .
C9 C 0.7834(4) 1.1365(4) 0.6079(3) 0.0402(9) Uani 1 1 d . . . . .
H9 H 0.6924 1.1248 0.5909 0.048 Uiso 1 1 calc R . . . .
C10 C 1.0765(3) 1.1780(3) 0.5332(3) 0.0271(7) Uani 1 1 d . . . . .
C11 C 1.1447(4) 1.1979(4) 0.3908(3) 0.0369(9) Uani 1 1 d . . . . .
H11A H 1.1457 1.2026 0.3189 0.044 Uiso 1 1 calc R . . . .
C12 C 1.2519(4) 1.2081(5) 0.4774(4) 0.0420(10) Uani 1 1 d . . . . .
H12A H 1.3395 1.2217 0.4765 0.050 Uiso 1 1 calc R . . . .
C13 C 1.0752(15) 0.5076(19) 0.4990(14) 0.023(2) Uani 0.5 1 d . U P A -1
C14 C 1.1971(13) 0.5401(15) 0.3948(11) 0.035(2) Uani 0.5 1 d . U P A -1
H14 H 1.2275 0.5519 0.3348 0.042 Uiso 0.5 1 calc R . P A -1
C15 C 1.2729(15) 0.5368(16) 0.4952(12) 0.041(3) Uani 0.5 1 d . U P A -1
H15 H 1.3636 0.5469 0.5148 0.049 Uiso 0.5 1 calc R . P A -1
C16 C 0.9488(16) 0.485(2) 0.5192(14) 0.026(2) Uani 0.5 1 d . U P A -1
C17 C 0.7681(14) 0.4539(16) 0.5742(12) 0.041(3) Uani 0.5 1 d . U P A -1
H17 H 0.7123 0.4402 0.6179 0.050 Uiso 0.5 1 calc R . P A -1
C18 C 0.7330(17) 0.4612(17) 0.4690(11) 0.038(2) Uani 0.5 1 d . U P A -1
H18 H 0.6479 0.4540 0.4257 0.046 Uiso 0.5 1 calc R . P A -1
O14 O 0.0660(10) 0.9889(9) 0.1018(8) 0.085(2) Uani 0.5 1 d . . P . .
H14A H 0.1388 1.0282 0.0917 0.128 Uiso 0.5 1 d G . P . .
H14B H -0.0046 0.9791 0.0481 0.128 Uiso 0.5 1 d G . P . .

loop_
_atom_site_aniso_label
_atom_site_aniso_U_11
_atom_site_aniso_U_22
_atom_site_aniso_U_33
_atom_site_aniso_U_23
_atom_site_aniso_U_13
_atom_site_aniso_U_12
Mo1 0.02482(14) 0.03787(18) 0.02692(15) 0.01571(13) 0.01295(12) 0.00903(13)
Mo2 0.03420(16) 0.03486(17) 0.02040(13) 0.00979(12) 0.01084(12) 0.02227(14)
Mo3 0.02805(14) 0.01833(13) 0.01974(13) 0.00692(10) -0.00048(11) 0.00709(11)
As1 0.01531(14) 0.01906(16) 0.01455(14) 0.00675(12) 0.00388(11) 0.00826(12)
As1A 0.01531(14) 0.01906(16) 0.01455(14) 0.00675(12) 0.00388(11) 0.00826(12)
Cu1 0.02209(19) 0.0289(2) 0.01987(18) 0.01038(16) 0.00472(15) 0.01193(17)
Cu2 0.0234(4) 0.0294(4) 0.0191(3) 0.0120(3) 0.0063(3) 0.0137(3)
Cl1 0.094(2) 0.100(2) 0.082(2) 0.0557(18) 0.0480(18) 0.0557(19)
O1 0.0286(14) 0.077(2) 0.063(2) 0.0332(18) 0.0240(14) 0.0185(15)
O2 0.0566(19) 0.0525(19) 0.0426(16) 0.0287(15) 0.0186(14) 0.0079(15)
O3 0.0242(11) 0.0209(11) 0.0225(11) 0.0070(9) 0.0050(9) 0.0074(9)
O4 0.0322(12) 0.0408(14) 0.0214(11) 0.0142(10) 0.0151(10) 0.0180(11)
O5 0.016(9) 0.029(9) 0.024(9) -0.002(9) 0.004(8) 0.008(8)
O5A 0.0236(11) 0.0237(12) 0.0188(10) 0.0090(9) 0.0109(9) 0.0104(10)
O6 0.0335(13) 0.0491(16) 0.0276(12) 0.0191(12) 0.0029(10) 0.0232(13)
O7 0.0250(11) 0.0203(11) 0.0226(10) 0.0083(9) 0.0056(9) 0.0102(9)
O8 0.0552(17) 0.0246(13) 0.0269(13) 0.0108(11) -0.0002(12) 0.0104(12)
O9 0.0361(13) 0.0279(13) 0.0267(12) 0.0106(10) 0.0039(10) 0.0203(11)
O10 0.0406(14) 0.0223(12) 0.0226(11) 0.0067(10) -0.0012(10) 0.0076(11)
O11 0.0513(17) 0.075(2) 0.0461(17) 0.0250(16) 0.0233(14) 0.0471(17)
O12 0.0668(19) 0.0449(17) 0.0227(12) 0.0073(12) 0.0095(13) 0.0307(15)
O13 0.0200(11) 0.0281(12) 0.0255(11) 0.0106(10) 0.0010(9) 0.0026(10)
N1 0.0252(13) 0.0279(15) 0.0233(13) 0.0118(11) 0.0057(11) 0.0121(12)
N2 0.0240(13) 0.0326(16) 0.0247(13) 0.0124(12) 0.0061(11) 0.0136(12)
N3 0.0277(14) 0.0382(17) 0.0211(13) 0.0096(12) 0.0068(11) 0.0174(13)
N4 0.0278(14) 0.0478(19) 0.0282(15) 0.0198(14) 0.0106(12) 0.0188(14)
N5 0.0311(16) 0.064(2) 0.0252(14) 0.0211(15) 0.0068(12) 0.0254(16)
N6 0.0352(16) 0.055(2) 0.0214(14) 0.0166(14) 0.0078(12) 0.0267(16)
N7 0.0393(18) 0.096(3) 0.0364(18) 0.038(2) 0.0173(15) 0.043(2)
N8 0.0305(14) 0.0381(17) 0.0252(14) 0.0194(13) 0.0091(12) 0.0187(13)
N9 0.028(4) 0.038(3) 0.028(3) 0.017(3) 0.013(3) 0.022(3)
N10 0.023(4) 0.038(4) 0.030(3) 0.012(3) 0.009(3) 0.014(4)
N11 0.032(5) 0.039(4) 0.028(3) 0.014(3) 0.003(4) 0.024(4)
N12 0.037(6) 0.039(4) 0.022(3) 0.018(3) 0.011(4) 0.018(5)
C1 0.0286(16) 0.0295(17) 0.0224(15) 0.0115(13) 0.0073(13) 0.0164(14)
C2 0.0319(18) 0.051(2) 0.0352(19) 0.0271(18) 0.0148(16) 0.0175(18)
C3 0.0256(17) 0.050(2) 0.0383(19) 0.0268(18) 0.0135(15) 0.0165(17)
C4 0.0262(16) 0.046(2) 0.0241(16) 0.0146(15) 0.0089(13) 0.0201(16)
C5 0.0312(19) 0.085(3) 0.039(2) 0.036(2) 0.0168(17) 0.027(2)
C6 0.035(2) 0.117(5) 0.045(2) 0.043(3) 0.0214(19) 0.039(3)
C7 0.0285(16) 0.0290(17) 0.0200(14) 0.0091(13) 0.0049(13) 0.0147(14)
C8 0.044(2) 0.065(3) 0.0285(18) 0.0234(19) 0.0199(17) 0.032(2)
C9 0.0355(19) 0.063(3) 0.0334(19) 0.0232(19) 0.0174(16) 0.029(2)
C10 0.0251(15) 0.0293(17) 0.0222(15) 0.0092(13) 0.0039(13) 0.0125(14)
C11 0.0306(18) 0.056(3) 0.0292(18) 0.0229(18) 0.0118(15) 0.0210(18)
C12 0.0305(18) 0.069(3) 0.037(2) 0.027(2) 0.0154(16) 0.027(2)
C13 0.023(4) 0.026(4) 0.025(4) 0.013(3) 0.006(3) 0.018(3)
C14 0.027(4) 0.048(5) 0.025(4) 0.014(4) 0.007(3) 0.015(4)
C15 0.034(4) 0.051(5) 0.032(5) 0.013(5) 0.006(4) 0.022(4)
C16 0.033(5) 0.026(3) 0.025(4) 0.012(3) 0.009(3) 0.020(4)
C17 0.038(6) 0.055(5) 0.028(5) 0.017(4) 0.017(4) 0.014(5)
C18 0.039(4) 0.050(5) 0.031(5) 0.017(4) 0.017(4) 0.024(4)
O14 0.097(6) 0.063(5) 0.083(6) 0.030(5) 0.035(5) 0.024(5)

loop_
_atom_type_symbol
_atom_type_description
_atom_type_scat_dispersion_real
_atom_type_scat_dispersion_imag
_atom_type_scat_source
C C 0.0033 0.0016 'International Tables Vol C Tables 4.2.6.8 and 6.1.1.4'
H H 0.0000 0.0000 'International Tables Vol C Tables 4.2.6.8 and 6.1.1.4'
As As 0.0499 2.0058 'International Tables Vol C Tables 4.2.6.8 and 6.1.1.4'
Cl Cl 0.1484 0.1585 'International Tables Vol C Tables 4.2.6.8 and 6.1.1.4'
Cu Cu 0.3201 1.2651 'International Tables Vol C Tables 4.2.6.8 and 6.1.1.4'
Mo Mo -1.6832 0.6857 'International Tables Vol C Tables 4.2.6.8 and 6.1.1.4'
N N 0.0061 0.0033 'International Tables Vol C Tables 4.2.6.8 and 6.1.1.4'
O O 0.0106 0.0060 'International Tables Vol C Tables 4.2.6.8 and 6.1.1.4'

loop_
_geom_angle_atom_site_label_1
_geom_angle_atom_site_label_2
_geom_angle_atom_site_label_3
_geom_angle
_geom_angle_site_symmetry_1
_geom_angle_site_symmetry_3
O1 Mo1 O2 104.98(16) . .
O1 Mo1 O3 161.97(12) . .
O1 Mo1 O4 100.85(14) . .
O1 Mo1 O5A 89.31(13) . 2_665
O1 Mo1 O13 97.48(13) . .
O2 Mo1 O3 92.15(13) . .
O2 Mo1 O4 99.72(13) . .
O2 Mo1 O5A 165.60(12) . 2_665
O2 Mo1 O13 100.24(13) . .
O3 Mo1 O5A 73.81(8) . 2_665
O4 Mo1 O3 81.33(9) . .
O4 Mo1 O5A 75.44(9) . 2_665
O4 Mo1 O13 148.29(10) . .
O13 Mo1 O3 73.54(8) . .
O13 Mo1 O5A 79.15(9) . 2_665
O4 Mo2 O5A 75.47(9) . 2_665
O4 Mo2 O7 80.62(9) . .
O4 Mo2 O9 148.43(9) . .
O5A Mo2 O7 74.29(7) 2_665 .
O9 Mo2 O5A 79.90(9) . 2_665
O9 Mo2 O7 73.86(9) . .
O11 Mo2 O4 101.24(14) . .
O11 Mo2 O5A 88.80(12) . 2_665
O11 Mo2 O7 162.05(11) . .
O11 Mo2 O9 97.65(13) . .
O11 Mo2 O12 105.62(14) . .
O12 Mo2 O4 98.41(12) . .
O12 Mo2 O5A 165.29(11) . 2_665
O12 Mo2 O7 91.64(12) . .
O12 Mo2 O9 100.57(13) . .
O3 Mo3 O7 75.86(8) 2_665 .
O8 Mo3 O3 90.22(10) . 2_665
O8 Mo3 O7 164.65(10) . .
O8 Mo3 O9 96.19(13) . .
O8 Mo3 O10 105.41(12) . .
O8 Mo3 O13 101.04(13) . 2_665
O9 Mo3 O3 81.96(9) . 2_665
O9 Mo3 O7 75.75(9) . .
O10 Mo3 O3 163.62(10) . 2_665
O10 Mo3 O7 89.08(10) . .
O10 Mo3 O9 100.79(12) . .
O10 Mo3 O13 96.21(11) . 2_665
O13 Mo3 O3 75.61(9) 2_665 2_665
O13 Mo3 O7 81.99(9) 2_665 .
O13 Mo3 O9 151.60(10) 2_665 .
O3 As1 O7 109.78(10) . .
O5A As1 O3 110.16(11) . .
O5A As1 O7 110.24(11) . .
O6 As1 O3 109.42(12) . .
O6 As1 O5A 108.66(12) . .
O6 As1 O7 108.57(12) . .
O3 As1A O4 84.8(2) . .
O3 As1A O7 100.3(3) . .
O5 As1A O3 121.9(14) . .
O5 As1A O4 73.9(13) . .
O5 As1A O7 128.2(15) . .
O6 As1A O3 103.2(3) . .
O6 As1A O4 171.5(3) . .
O6 As1A O5 99.1(13) . .
O6 As1A O7 98.8(3) . .
O7 As1A O4 82.4(2) . .
N1 Cu1 O10 95.49(10) . .
N1 Cu1 N2 97.24(11) . .
N1 Cu1 N4 82.05(12) . .
N2 Cu1 O10 92.75(11) . .
N2 Cu1 N4 174.53(13) . .
N3 Cu1 O10 96.71(11) . .
N3 Cu1 N1 167.80(12) . .
N3 Cu1 N2 82.30(11) . .
N3 Cu1 N4 97.24(12) . .
N4 Cu1 O10 92.71(12) . .
Cl1 Cu2 N9 174.0(3) . .
O6 Cu2 Cl1 95.13(13) . .
O6 Cu2 N9 90.9(3) . .
O6 Cu2 N10 170.3(6) . .
N10 Cu2 Cl1 93.0(5) . .
N10 Cu2 N9 81.1(6) . .
Mo3 O3 Mo1 89.71(8) 2_665 .
As1 O3 Mo1 130.30(12) . .
As1 O3 Mo3 130.34(12) . 2_665
As1A O3 Mo1 97.05(19) . .
As1A O3 Mo3 171.9(2) . 2_665
Mo1 O4 Mo2 117.49(12) . .
Mo1 O4 As1A 95.19(17) . .
Mo2 O4 As1A 98.70(18) . .
Mo2 O5A Mo1 87.22(7) 2_665 2_665
As1 O5A Mo1 131.16(12) . 2_665
As1 O5A Mo2 130.62(12) . 2_665
As1 O6 Cu2 146.82(17) . .
Mo3 O7 Mo2 89.41(7) . .
As1 O7 Mo2 130.13(12) . .
As1 O7 Mo3 129.38(12) . .
As1A O7 Mo2 97.64(19) . .
As1A O7 Mo3 172.9(2) . .
Mo3 O9 Mo2 117.36(11) . .
Mo3 O10 Cu1 134.41(13) . .
Mo3 O13 Mo1 117.00(11) 2_665 .
C1 N1 Cu1 112.3(2) . .
C1 N1 C3 105.7(3) . .
C3 N1 Cu1 141.4(2) . .
C10 N2 Cu1 111.6(2) . .
C10 N2 C11 105.4(3) . .
C11 N2 Cu1 142.9(2) . .
C7 N3 Cu1 112.2(2) . .
C7 N3 C9 105.8(3) . .
C9 N3 Cu1 142.0(2) . .
C4 N4 Cu1 111.7(2) . .
C4 N4 C5 106.0(3) . .
C5 N4 Cu1 142.2(3) . .
C10 N5 H5 126.1 . .
C10 N5 C12 107.8(3) . .
C12 N5 H5 126.1 . .
C7 N6 H6 126.5 . .
C7 N6 C8 107.0(3) . .
C8 N6 H6 126.5 . .
C4 N7 H7 126.4 . .
C4 N7 C6 107.2(3) . .
C6 N7 H7 126.4 . .
C1 N8 H8 126.2 . .
C1 N8 C2 107.6(3) . .
C2 N8 H8 126.2 . .
C16 N9 Cu2 113.2(9) . .
C16 N9 C18 110.1(15) . .
C18 N9 Cu2 136.7(11) . .
C13 N10 Cu2 116.6(11) . .
C13 N10 C14 102.3(16) . .
C14 N10 Cu2 141.0(15) . .
C13 N11 H11 128.6 . .
C13 N11 C15 102.8(14) . .
C15 N11 H11 128.6 . .
C16 N12 H12 124.8 . .
C16 N12 C17 110.4(16) . .
C17 N12 H12 124.8 . .
N1 C1 N8 111.1(3) . .
N1 C1 C4 116.4(3) . .
N8 C1 C4 132.4(3) . .
N8 C2 H2 126.8 . .
C3 C2 N8 106.5(3) . .
C3 C2 H2 126.8 . .
N1 C3 H3 125.4 . .
C2 C3 N1 109.1(3) . .
C2 C3 H3 125.4 . .
N4 C4 N7 111.1(3) . .
N4 C4 C1 117.4(3) . .
N7 C4 C1 131.5(3) . .
N4 C5 H5A 125.6 . .
C6 C5 N4 108.8(4) . .
C6 C5 H5A 125.6 . .
N7 C6 H6A 126.6 . .
C5 C6 N7 106.8(4) . .
C5 C6 H6A 126.6 . .
N3 C7 N6 111.1(3) . .
N3 C7 C10 116.9(3) . .
N6 C7 C10 132.0(3) . .
N6 C8 H8A 126.4 . .
C9 C8 N6 107.3(3) . .
C9 C8 H8A 126.4 . .
N3 C9 H9 125.6 . .
C8 C9 N3 108.9(3) . .
C8 C9 H9 125.6 . .
N2 C10 N5 111.0(3) . .
N2 C10 C7 116.8(3) . .
N5 C10 C7 132.2(3) . .
N2 C11 H11A 125.5 . .
C12 C11 N2 108.9(3) . .
C12 C11 H11A 125.5 . .
N5 C12 H12A 126.6 . .
C11 C12 N5 106.8(3) . .
C11 C12 H12A 126.6 . .
N10 C13 C16 112.4(12) . .
N11 C13 N10 116.7(16) . .
N11 C13 C16 130.8(12) . .
N10 C14 H14 125.6 . .
C15 C14 N10 108.8(16) . .
C15 C14 H14 125.6 . .
N11 C15 H15 125.4 . .
C14 C15 N11 109.3(14) . .
C14 C15 H15 125.4 . .
N9 C16 N12 105.6(15) . .
N9 C16 C13 116.7(11) . .
N12 C16 C13 137.6(12) . .
N12 C17 H17 126.7 . .
C18 C17 N12 106.7(14) . .
C18 C17 H17 126.7 . .
N9 C18 H18 126.4 . .
C17 C18 N9 107.2(15) . .
C17 C18 H18 126.4 . .
H14A O14 H14B 109.5 . .

loop_
_geom_bond_atom_site_label_1
_geom_bond_atom_site_label_2
_geom_bond_distance
_geom_bond_site_symmetry_2
Mo1 O1 1.696(3) .
Mo1 O2 1.699(3) .
Mo1 O3 2.344(2) .
Mo1 O4 1.897(2) .
Mo1 O5A 2.359(2) 2_665
Mo1 O13 1.936(2) .
Mo2 O4 1.904(3) .
Mo2 O5A 2.352(2) 2_665
Mo2 O7 2.354(2) .
Mo2 O9 1.936(3) .
Mo2 O11 1.695(3) .
Mo2 O12 1.707(3) .
Mo3 O3 2.287(2) 2_665
Mo3 O7 2.303(2) .
Mo3 O8 1.705(3) .
Mo3 O9 1.899(2) .
Mo3 O10 1.729(2) .
Mo3 O13 1.896(2) 2_665
As1 O3 1.718(2) .
As1 O5A 1.716(2) .
As1 O6 1.646(2) .
As1 O7 1.724(2) .
As1A O3 1.784(6) .
As1A O4 2.305(6) .
As1A O5 1.748(19) .
As1A O6 1.719(6) .
As1A O7 1.883(6) .
Cu1 O10 2.291(2) .
Cu1 N1 2.001(3) .
Cu1 N2 2.017(3) .
Cu1 N3 1.995(3) .
Cu1 N4 2.017(3) .
Cu2 Cl1 1.968(3) .
Cu2 O6 1.857(2) .
Cu2 N9 1.983(13) .
Cu2 N10 1.936(17) .
O3 Mo3 2.287(2) 2_665
O5A Mo1 2.359(2) 2_665
O5A Mo2 2.352(2) 2_665
O13 Mo3 1.896(2) 2_665
N1 C1 1.326(4) .
N1 C3 1.374(4) .
N2 C10 1.330(4) .
N2 C11 1.384(4) .
N3 C7 1.332(4) .
N3 C9 1.372(5) .
N4 C4 1.318(4) .
N4 C5 1.378(5) .
N5 H5 0.8600 .
N5 C10 1.333(4) .
N5 C12 1.360(5) .
N6 H6 0.8600 .
N6 C7 1.342(4) .
N6 C8 1.360(5) .
N7 H7 0.8600 .
N7 C4 1.339(4) .
N7 C6 1.367(5) .
N8 H8 0.8600 .
N8 C1 1.332(4) .
N8 C2 1.367(4) .
N9 C16 1.332(13) .
N9 C18 1.368(14) .
N10 C13 1.35(2) .
N10 C14 1.382(15) .
N11 H11 0.8600 .
N11 C13 1.317(12) .
N11 C15 1.383(16) .
N12 H12 0.8600 .
N12 C16 1.34(2) .
N12 C17 1.363(16) .
C1 C4 1.442(5) .
C2 H2 0.9300 .
C2 C3 1.354(5) .
C3 H3 0.9300 .
C5 H5A 0.9300 .
C5 C6 1.350(6) .
C6 H6A 0.9300 .
C7 C10 1.437(5) .
C8 H8A 0.9300 .
C8 C9 1.358(5) .
C9 H9 0.9300 .
C11 H11A 0.9300 .
C11 C12 1.352(5) .
C12 H12A 0.9300 .
C13 C16 1.433(9) .
C14 H14 0.9300 .
C14 C15 1.367(15) .
C15 H15 0.9300 .
C17 H17 0.9300 .
C17 C18 1.335(15) .
C18 H18 0.9300 .
O14 H14A 0.8499 .
O14 H14B 0.8500 .
